data_4318920
loop_
_publ_author_name
'Hassan Hadadzadeh'
'Maria C. DeRosa'
'Glenn P. A. Yap'
'Ali R. Rezvani'
'Robert J. Crutchley'

_publ_section_title
;
 Cyclometalated Ruthenium Chloro and Nitrosyl Complexes
;
_journal_name_full 'Inorganic Chemistry'
_journal_page_first 6521
_journal_page_last 6526
_journal_paper_doi 10.1021/ic020451f
_journal_volume 41
_journal_year 2002
_chemical_formula_sum 'C26 H19 F12 N5 O P2 Ru'
_chemical_formula_weight 808.47
_chemical_name_systematic
;
  ?
;
_space_group_IT_number 2
_symmetry_cell_setting triclinic
_symmetry_space_group_name_Hall '-P 1'
_symmetry_space_group_name_H-M 'P -1'
_atom_sites_solution_hydrogens geom
_atom_sites_solution_primary direct
_atom_sites_solution_secondary difmap
_audit_creation_method SHELXL-97
_cell_angle_alpha 77.6950(10)
_cell_angle_beta 88.773(2)
_cell_angle_gamma 71.3870(10)
_cell_formula_units_Z 2
_cell_length_a 8.9387(8)
_cell_length_b 10.4325(9)
_cell_length_c 16.7004(15)
_cell_measurement_reflns_used 'reflections from 60 data frames'
_cell_measurement_temperature 203(2)
_cell_measurement_theta_max 28.29
_cell_measurement_theta_min 1.47
_cell_volume 1440.2(2)
_computing_cell_refinement 'Bruker SMART'
_computing_data_collection 'Bruker SMART'
_computing_data_reduction 'Bruker SAINT'
_computing_molecular_graphics 'Bruker SHELXTL'
_computing_publication_material 'Bruker SHELXTL'
_computing_structure_refinement 'SHELXL-97 (Sheldrick, 1997)'
_computing_structure_solution 'SHELXS-97 (Sheldrick, 1990)'
_diffrn_ambient_temperature 203(2)
_diffrn_measured_fraction_theta_full 0.831
_diffrn_measured_fraction_theta_max 0.831
_diffrn_measurement_device_type 'CCD area detector'
_diffrn_measurement_method 'phi and omega scans'
_diffrn_radiation_monochromator graphite
_diffrn_radiation_source 'fine-focus sealed tube'
_diffrn_radiation_type MoK\a
_diffrn_radiation_wavelength 0.71073
_diffrn_reflns_av_R_equivalents 0.0329
_diffrn_reflns_av_sigmaI/netI 0.0444
_diffrn_reflns_limit_h_max 11
_diffrn_reflns_limit_h_min -11
_diffrn_reflns_limit_k_max 13
_diffrn_reflns_limit_k_min -13
_diffrn_reflns_limit_l_max 22
_diffrn_reflns_limit_l_min 0
_diffrn_reflns_number 10995
_diffrn_reflns_theta_full 28.49
_diffrn_reflns_theta_max 28.49
_diffrn_reflns_theta_min 1.25
_diffrn_standards_decay_% <1
_diffrn_standards_number '50 standard frames at start and end'
_exptl_absorpt_coefficient_mu 0.766
_exptl_absorpt_correction_T_max 1.000000
_exptl_absorpt_correction_T_min 0.639421
_exptl_absorpt_correction_type multi-scan
_exptl_absorpt_process_details 'Blessing,R., Acta Cryst. (1995) A51 33-38.'
_exptl_crystal_colour orange
_exptl_crystal_density_diffrn 1.864
_exptl_crystal_density_meas 0
_exptl_crystal_density_method 'not measured'
_exptl_crystal_description plate
_exptl_crystal_F_000 800
_exptl_crystal_size_max 0.18
_exptl_crystal_size_mid 0.10
_exptl_crystal_size_min 0.04
_refine_diff_density_max 1.110
_refine_diff_density_min -1.102
_refine_diff_density_rms 0.113
_refine_ls_extinction_method none
_refine_ls_goodness_of_fit_ref 1.063
_refine_ls_hydrogen_treatment mixed
_refine_ls_matrix_type full
_refine_ls_number_parameters 424
_refine_ls_number_reflns 6041
_refine_ls_number_restraints 0
_refine_ls_restrained_S_all 1.063
_refine_ls_R_factor_all 0.0596
_refine_ls_R_factor_gt 0.0509
_refine_ls_shift/su_max 0.002
_refine_ls_shift/su_mean 0.000
_refine_ls_structure_factor_coef Fsqd
_refine_ls_weighting_details 'calc w=1/[\s^2^(Fo^2^)+(0.0850P)^2^+2.9740P] where P=(Fo^2^+2Fc^2^)/3'
_refine_ls_weighting_scheme calc
_refine_ls_wR_factor_gt 0.1494
_refine_ls_wR_factor_ref 0.1563
_reflns_number_gt 5228
_reflns_number_total 6041
_reflns_threshold_expression >2sigma(I)
_cod_data_source_file ic020451f_2.cif
_cod_data_source_block rc2005
_cod_depositor_comments
;
The following automatic conversions were performed:

'_symmetry_cell_setting' value 'Triclinic' changed to 'triclinic'
according to the built-in table from CIF Core dictionary named
'cif_core.dic' version 2.4.1 from 2010-06-29.

Automatic conversion script
Id: cif_fix_values 1646 2011-03-28 12:23:43Z adriana 
;
_cod_database_code 4318920

loop_
_symmetry_equiv_pos_as_xyz
'x, y, z'
'-x, -y, -z'

loop_
_atom_site_label
_atom_site_type_symbol
_atom_site_fract_x
_atom_site_fract_y
_atom_site_fract_z
_atom_site_U_iso_or_equiv
_atom_site_adp_type
_atom_site_occupancy
_atom_site_symmetry_multiplicity
_atom_site_calc_flag
_atom_site_refinement_flags
_atom_site_disorder_assembly
_atom_site_disorder_group
Ru Ru 0.01558(4) 0.45345(3) 0.273935(19) 0.02663(13) Uani 1 1 d . . .
P1 P 0.72652(19) 0.80129(17) 0.45397(9) 0.0504(3) Uani 1 1 d . . .
P2 P -0.35422(15) 1.15043(14) -0.14506(8) 0.0415(3) Uani 1 1 d . . .
F1 F 0.7533(7) 0.8438(6) 0.3601(3) 0.1110(19) Uani 1 1 d . . .
F2 F 0.6992(5) 0.7573(4) 0.5475(2) 0.0666(10) Uani 1 1 d . . .
F3 F 0.5520(5) 0.8062(5) 0.4327(3) 0.0783(12) Uani 1 1 d . . .
F4 F 0.9048(5) 0.7897(4) 0.4753(3) 0.0787(12) Uani 1 1 d . . .
F5 F 0.6703(5) 0.9606(4) 0.4579(3) 0.0791(12) Uani 1 1 d . . .
F6 F 0.7884(5) 0.6404(5) 0.4487(3) 0.0803(12) Uani 1 1 d . . .
F7 F -0.2277(4) 1.1778(5) -0.0903(2) 0.0710(11) Uani 1 1 d . . .
F8 F -0.4824(4) 1.1282(4) -0.2017(2) 0.0584(8) Uani 1 1 d . . .
F9 F -0.2320(5) 1.0044(4) -0.1507(3) 0.0729(11) Uani 1 1 d . . .
F10 F -0.4779(4) 1.2999(4) -0.1412(2) 0.0638(9) Uani 1 1 d . . .
F11 F -0.2850(4) 1.2215(4) -0.2272(2) 0.0618(9) Uani 1 1 d . . .
F12 F -0.4235(5) 1.0815(5) -0.0643(2) 0.0725(11) Uani 1 1 d . . .
N1 N -0.0630(4) 0.6556(4) 0.1997(2) 0.0301(7) Uani 1 1 d . . .
N2 N -0.2042(4) 0.4497(4) 0.3197(2) 0.0300(7) Uani 1 1 d . . .
N3 N 0.0659(4) 0.2521(4) 0.3227(2) 0.0302(7) Uani 1 1 d . . .
N4 N 0.2489(4) 0.3760(4) 0.2378(2) 0.0297(7) Uani 1 1 d . . .
N5 N 0.0824(4) 0.5119(4) 0.3580(2) 0.0330(8) Uani 1 1 d . . .
O1 O 0.1328(5) 0.5643(5) 0.3989(3) 0.0588(11) Uani 1 1 d . . .
C1 C -0.0548(6) 0.7717(5) 0.2214(3) 0.0414(10) Uani 1 1 d . . .
H1A H -0.0052 0.7620 0.2724 0.050 Uiso 1 1 calc R . .
C2 C -0.1160(6) 0.9043(5) 0.1721(3) 0.0461(12) Uani 1 1 d . . .
H2A H -0.1065 0.9816 0.1893 0.055 Uiso 1 1 calc R . .
C3 C -0.1909(6) 0.9199(5) 0.0976(4) 0.0485(13) Uani 1 1 d . . .
H3A H -0.2343 1.0083 0.0633 0.058 Uiso 1 1 calc R . .
C4 C -0.2010(6) 0.8036(5) 0.0740(3) 0.0417(11) Uani 1 1 d . . .
H4A H -0.2511 0.8129 0.0232 0.050 Uiso 1 1 calc R . .
C5 C -0.1371(5) 0.6716(5) 0.1254(3) 0.0334(9) Uani 1 1 d . . .
C6 C -0.1362(5) 0.5406(5) 0.1062(3) 0.0330(9) Uani 1 1 d . . .
C7 C -0.2042(6) 0.5320(6) 0.0328(3) 0.0436(11) Uani 1 1 d . . .
H7A H -0.2596 0.6134 -0.0051 0.052 Uiso 1 1 calc R . .
C8 C -0.1891(7) 0.4040(6) 0.0168(3) 0.0492(13) Uani 1 1 d . . .
H8A H -0.2360 0.3989 -0.0318 0.059 Uiso 1 1 calc R . .
C9 C -0.1050(6) 0.2821(5) 0.0719(3) 0.0399(10) Uani 1 1 d . . .
H9A H -0.0913 0.1957 0.0591 0.048 Uiso 1 1 calc R . .
C10 C -0.0414(5) 0.2887(5) 0.1457(3) 0.0338(9) Uani 1 1 d . . .
H10A H 0.0130 0.2062 0.1831 0.041 Uiso 1 1 calc R . .
C11 C -0.0575(5) 0.4172(4) 0.1648(2) 0.0283(8) Uani 1 1 d . . .
C12 C -0.3361(5) 0.5577(5) 0.3181(3) 0.0353(9) Uani 1 1 d . . .
H12A H -0.3391 0.6457 0.2880 0.042 Uiso 1 1 calc R . .
C13 C -0.4687(6) 0.5438(6) 0.3598(3) 0.0441(11) Uani 1 1 d . . .
H13A H -0.5597 0.6209 0.3579 0.053 Uiso 1 1 calc R . .
C14 C -0.4637(6) 0.4135(6) 0.4041(3) 0.0474(12) Uani 1 1 d . . .
H14A H -0.5510 0.4021 0.4337 0.057 Uiso 1 1 calc R . .
C15 C -0.3294(6) 0.3000(6) 0.4046(3) 0.0426(11) Uani 1 1 d . . .
H15A H -0.3265 0.2111 0.4333 0.051 Uiso 1 1 calc R . .
C16 C -0.1990(5) 0.3189(5) 0.3623(3) 0.0335(9) Uani 1 1 d . . .
C17 C -0.0497(5) 0.2061(5) 0.3597(3) 0.0351(9) Uani 1 1 d . . .
C18 C -0.0199(6) 0.0632(5) 0.3881(3) 0.0425(11) Uani 1 1 d . . .
H18A H -0.0988 0.0296 0.4136 0.051 Uiso 1 1 calc R . .
C19 C 0.1269(7) -0.0275(5) 0.3782(3) 0.0445(11) Uani 1 1 d . . .
H19A H 0.1478 -0.1233 0.3977 0.053 Uiso 1 1 calc R . .
C20 C 0.2449(6) 0.0206(5) 0.3395(3) 0.0392(10) Uani 1 1 d . . .
H20A H 0.3446 -0.0413 0.3329 0.047 Uiso 1 1 calc R . .
C21 C 0.2104(5) 0.1635(5) 0.3111(3) 0.0323(9) Uani 1 1 d . . .
C22 C 0.3154(5) 0.2350(5) 0.2648(3) 0.0328(9) Uani 1 1 d . . .
C23 C 0.4696(6) 0.1669(5) 0.2475(3) 0.0443(11) Uani 1 1 d . . .
H23A H 0.5131 0.0702 0.2648 0.053 Uiso 1 1 calc R . .
C24 C 0.5588(6) 0.2444(6) 0.2042(4) 0.0507(13) Uani 1 1 d . . .
H24A H 0.6638 0.1999 0.1929 0.061 Uiso 1 1 calc R . .
C25 C 0.4927(6) 0.3869(6) 0.1779(3) 0.0447(11) Uani 1 1 d . . .
H25A H 0.5514 0.4396 0.1479 0.054 Uiso 1 1 calc R . .
C26 C 0.3374(5) 0.4506(5) 0.1966(3) 0.0335(9) Uani 1 1 d . . .
H26A H 0.2929 0.5475 0.1803 0.040 Uiso 1 1 calc R . .

loop_
_atom_site_aniso_label
_atom_site_aniso_U_11
_atom_site_aniso_U_22
_atom_site_aniso_U_33
_atom_site_aniso_U_23
_atom_site_aniso_U_13
_atom_site_aniso_U_12
Ru 0.02564(18) 0.02323(18) 0.03055(19) -0.00308(12) 0.00292(12) -0.00910(13)
P1 0.0548(8) 0.0496(8) 0.0444(7) -0.0051(6) 0.0045(6) -0.0169(7)
P2 0.0401(6) 0.0370(7) 0.0477(7) -0.0096(5) 0.0013(5) -0.0126(5)
F1 0.139(5) 0.120(5) 0.055(2) -0.002(3) 0.023(3) -0.028(4)
F2 0.087(3) 0.071(3) 0.0509(19) -0.0086(17) 0.0011(17) -0.041(2)
F3 0.061(2) 0.081(3) 0.085(3) -0.010(2) -0.021(2) -0.017(2)
F4 0.058(2) 0.065(3) 0.117(3) -0.016(2) 0.008(2) -0.028(2)
F5 0.080(3) 0.043(2) 0.114(3) -0.016(2) 0.029(2) -0.0212(19)
F6 0.074(3) 0.063(3) 0.107(3) -0.039(2) -0.008(2) -0.012(2)
F7 0.056(2) 0.104(3) 0.069(2) -0.038(2) 0.0035(17) -0.036(2)
F8 0.0522(18) 0.057(2) 0.071(2) -0.0157(17) -0.0098(16) -0.0219(17)
F9 0.065(2) 0.047(2) 0.093(3) -0.0172(19) -0.005(2) 0.0035(18)
F10 0.060(2) 0.0468(19) 0.085(2) -0.0226(18) 0.0147(18) -0.0140(17)
F11 0.0556(19) 0.075(2) 0.0546(19) -0.0053(17) 0.0115(15) -0.0272(18)
F12 0.064(2) 0.080(3) 0.064(2) 0.0112(19) 0.0013(17) -0.027(2)
N1 0.0296(17) 0.0240(17) 0.0374(18) -0.0068(14) 0.0060(14) -0.0099(14)
N2 0.0292(17) 0.0305(18) 0.0317(17) -0.0054(14) 0.0043(13) -0.0128(15)
N3 0.0322(17) 0.0286(18) 0.0305(17) -0.0006(13) -0.0011(13) -0.0143(15)
N4 0.0269(16) 0.0245(17) 0.0369(18) -0.0061(14) 0.0018(13) -0.0073(14)
N5 0.0286(17) 0.0310(19) 0.0386(19) -0.0080(15) 0.0009(14) -0.0081(15)
O1 0.056(2) 0.056(3) 0.069(3) -0.028(2) -0.0141(19) -0.015(2)
C1 0.040(2) 0.040(3) 0.046(3) -0.004(2) -0.0011(19) -0.018(2)
C2 0.045(3) 0.031(2) 0.062(3) -0.004(2) 0.001(2) -0.016(2)
C3 0.044(3) 0.029(2) 0.062(3) 0.008(2) 0.002(2) -0.009(2)
C4 0.040(2) 0.034(2) 0.043(3) 0.0037(19) 0.0001(19) -0.010(2)
C5 0.028(2) 0.034(2) 0.036(2) -0.0015(17) 0.0063(16) -0.0115(18)
C6 0.031(2) 0.032(2) 0.034(2) -0.0019(17) 0.0065(16) -0.0127(18)
C7 0.052(3) 0.042(3) 0.033(2) 0.0034(19) -0.006(2) -0.016(2)
C8 0.062(3) 0.057(3) 0.034(2) -0.009(2) -0.002(2) -0.027(3)
C9 0.045(3) 0.041(3) 0.040(2) -0.012(2) 0.0075(19) -0.021(2)
C10 0.036(2) 0.029(2) 0.038(2) -0.0077(17) 0.0052(17) -0.0111(18)
C11 0.0254(18) 0.028(2) 0.033(2) -0.0052(15) 0.0048(15) -0.0113(16)
C12 0.032(2) 0.032(2) 0.040(2) -0.0056(18) 0.0029(17) -0.0091(18)
C13 0.032(2) 0.047(3) 0.052(3) -0.008(2) 0.007(2) -0.013(2)
C14 0.034(2) 0.057(3) 0.053(3) -0.007(2) 0.011(2) -0.020(2)
C15 0.043(3) 0.045(3) 0.041(2) 0.000(2) 0.0078(19) -0.023(2)
C16 0.035(2) 0.034(2) 0.031(2) -0.0020(17) 0.0021(16) -0.0145(18)
C17 0.037(2) 0.039(2) 0.029(2) 0.0005(17) 0.0011(16) -0.0164(19)
C18 0.053(3) 0.035(2) 0.041(2) 0.0004(19) 0.005(2) -0.022(2)
C19 0.060(3) 0.024(2) 0.047(3) 0.0001(19) 0.004(2) -0.015(2)
C20 0.043(2) 0.028(2) 0.042(2) -0.0045(18) -0.0016(19) -0.0073(19)
C21 0.033(2) 0.028(2) 0.033(2) -0.0026(16) -0.0020(16) -0.0094(17)
C22 0.032(2) 0.028(2) 0.038(2) -0.0064(17) -0.0008(16) -0.0100(17)
C23 0.035(2) 0.032(2) 0.065(3) -0.012(2) 0.007(2) -0.008(2)
C24 0.035(2) 0.040(3) 0.078(4) -0.021(3) 0.015(2) -0.009(2)
C25 0.038(2) 0.043(3) 0.057(3) -0.012(2) 0.014(2) -0.020(2)
C26 0.033(2) 0.031(2) 0.039(2) -0.0072(17) 0.0055(17) -0.0145(18)

loop_
_atom_type_symbol
_atom_type_description
_atom_type_scat_dispersion_real
_atom_type_scat_dispersion_imag
_atom_type_scat_source
C C 0.0033 0.0016 'International Tables Vol C Tables 4.2.6.8 and 6.1.1.4'
H H 0.0000 0.0000 'International Tables Vol C Tables 4.2.6.8 and 6.1.1.4'
N N 0.0061 0.0033 'International Tables Vol C Tables 4.2.6.8 and 6.1.1.4'
O O 0.0106 0.0060 'International Tables Vol C Tables 4.2.6.8 and 6.1.1.4'
F F 0.0171 0.0103 'International Tables Vol C Tables 4.2.6.8 and 6.1.1.4'
P P 0.1023 0.0942 'International Tables Vol C Tables 4.2.6.8 and 6.1.1.4'
Ru Ru -1.2594 0.8363 'International Tables Vol C Tables 4.2.6.8 and 6.1.1.4'

loop_
_geom_angle_atom_site_label_1
_geom_angle_atom_site_label_2
_geom_angle_atom_site_label_3
_geom_angle
_geom_angle_site_symmetry_1
_geom_angle_site_symmetry_3
_geom_angle_publ_flag
N5 Ru N3 100.79(15) . . ?
N5 Ru C11 170.30(16) . . ?
N3 Ru C11 88.31(15) . . ?
N5 Ru N2 97.13(15) . . ?
N3 Ru N2 79.60(14) . . ?
C11 Ru N2 87.76(14) . . ?
N5 Ru N4 91.59(15) . . ?
N3 Ru N4 79.12(14) . . ?
C11 Ru N4 86.78(14) . . ?
N2 Ru N4 158.17(14) . . ?
N5 Ru N1 92.62(15) . . ?
N3 Ru N1 166.51(14) . . ?
C11 Ru N1 78.41(15) . . ?
N2 Ru N1 97.35(13) . . ?
N4 Ru N1 102.21(13) . . ?
F1 P1 F2 179.3(3) . . ?
F1 P1 F3 90.2(3) . . ?
F2 P1 F3 89.4(2) . . ?
F1 P1 F5 89.1(3) . . ?
F2 P1 F5 91.5(2) . . ?
F3 P1 F5 92.5(3) . . ?
F1 P1 F4 89.8(3) . . ?
F2 P1 F4 90.6(2) . . ?
F3 P1 F4 177.7(3) . . ?
F5 P1 F4 89.8(2) . . ?
F1 P1 F6 89.8(3) . . ?
F2 P1 F6 89.6(2) . . ?
F3 P1 F6 88.8(2) . . ?
F5 P1 F6 178.2(2) . . ?
F4 P1 F6 88.8(2) . . ?
F9 P2 F7 90.4(2) . . ?
F9 P2 F8 90.9(2) . . ?
F7 P2 F8 178.1(2) . . ?
F9 P2 F12 91.1(2) . . ?
F7 P2 F12 90.6(2) . . ?
F8 P2 F12 90.7(2) . . ?
F9 P2 F10 178.9(2) . . ?
F7 P2 F10 89.9(2) . . ?
F8 P2 F10 88.7(2) . . ?
F12 P2 F10 90.0(2) . . ?
F9 P2 F11 89.3(2) . . ?
F7 P2 F11 89.5(2) . . ?
F8 P2 F11 89.16(19) . . ?
F12 P2 F11 179.6(2) . . ?
F10 P2 F11 89.6(2) . . ?
C1 N1 C5 117.5(4) . . ?
C1 N1 Ru 125.5(3) . . ?
C5 N1 Ru 116.8(3) . . ?
C12 N2 C16 119.7(4) . . ?
C12 N2 Ru 127.8(3) . . ?
C16 N2 Ru 112.3(3) . . ?
C17 N3 C21 122.1(4) . . ?
C17 N3 Ru 118.7(3) . . ?
C21 N3 Ru 118.9(3) . . ?
C26 N4 C22 119.5(4) . . ?
C26 N4 Ru 127.1(3) . . ?
C22 N4 Ru 113.3(3) . . ?
O1 N5 Ru 167.1(4) . . ?
N1 C1 C2 123.6(5) . . ?
C3 C2 C1 118.7(5) . . ?
C2 C3 C4 119.0(5) . . ?
C3 C4 C5 120.5(5) . . ?
N1 C5 C4 120.7(4) . . ?
N1 C5 C6 113.7(4) . . ?
C4 C5 C6 125.6(4) . . ?
C7 C6 C11 119.7(4) . . ?
C7 C6 C5 123.5(4) . . ?
C11 C6 C5 116.8(4) . . ?
C8 C7 C6 120.0(4) . . ?
C7 C8 C9 120.7(5) . . ?
C10 C9 C8 120.0(5) . . ?
C9 C10 C11 120.7(4) . . ?
C10 C11 C6 118.7(4) . . ?
C10 C11 Ru 127.7(3) . . ?
C6 C11 Ru 113.6(3) . . ?
N2 C12 C13 122.2(4) . . ?
C14 C13 C12 118.7(5) . . ?
C13 C14 C15 119.8(4) . . ?
C14 C15 C16 119.5(4) . . ?
N2 C16 C15 120.1(4) . . ?
N2 C16 C17 115.8(4) . . ?
C15 C16 C17 124.0(4) . . ?
N3 C17 C18 119.3(4) . . ?
N3 C17 C16 113.2(4) . . ?
C18 C17 C16 127.5(4) . . ?
C19 C18 C17 119.2(4) . . ?
C18 C19 C20 121.1(4) . . ?
C19 C20 C21 118.2(4) . . ?
N3 C21 C20 120.1(4) . . ?
N3 C21 C22 113.2(4) . . ?
C20 C21 C22 126.6(4) . . ?
N4 C22 C23 121.0(4) . . ?
N4 C22 C21 115.3(4) . . ?
C23 C22 C21 123.7(4) . . ?
C22 C23 C24 119.0(5) . . ?
C25 C24 C23 120.1(5) . . ?
C24 C25 C26 118.8(4) . . ?
N4 C26 C25 121.6(4) . . ?

loop_
_geom_bond_atom_site_label_1
_geom_bond_atom_site_label_2
_geom_bond_distance
_geom_bond_site_symmetry_2
_geom_bond_publ_flag
Ru N5 1.826(4) . ?
Ru N3 1.991(4) . ?
Ru C11 2.096(4) . ?
Ru N2 2.101(3) . ?
Ru N4 2.108(3) . ?
Ru N1 2.111(4) . ?
P1 F1 1.570(4) . ?
P1 F2 1.568(4) . ?
P1 F3 1.590(4) . ?
P1 F5 1.591(4) . ?
P1 F4 1.601(4) . ?
P1 F6 1.612(5) . ?
P2 F9 1.587(4) . ?
P2 F7 1.600(4) . ?
P2 F8 1.603(3) . ?
P2 F12 1.598(4) . ?
P2 F10 1.611(4) . ?
P2 F11 1.624(3) . ?
N1 C1 1.359(6) . ?
N1 C5 1.373(6) . ?
N2 C12 1.342(6) . ?
N2 C16 1.386(5) . ?
N3 C17 1.357(5) . ?
N3 C21 1.365(6) . ?
N4 C26 1.359(5) . ?
N4 C22 1.375(5) . ?
N5 O1 1.139(5) . ?
C1 C2 1.393(7) . ?
C2 C3 1.380(8) . ?
C3 C4 1.382(8) . ?
C4 C5 1.405(6) . ?
C5 C6 1.466(6) . ?
C6 C7 1.411(7) . ?
C6 C11 1.424(6) . ?
C7 C8 1.383(8) . ?
C8 C9 1.396(8) . ?
C9 C10 1.392(7) . ?
C10 C11 1.406(6) . ?
C12 C13 1.393(6) . ?
C13 C14 1.390(8) . ?
C14 C15 1.390(8) . ?
C15 C16 1.397(6) . ?
C16 C17 1.478(7) . ?
C17 C18 1.403(6) . ?
C18 C19 1.382(8) . ?
C19 C20 1.397(7) . ?
C20 C21 1.398(6) . ?
C21 C22 1.484(6) . ?
C22 C23 1.390(7) . ?
C23 C24 1.397(7) . ?
C24 C25 1.388(7) . ?
C25 C26 1.396(7) . ?

loop_
_geom_torsion_atom_site_label_1
_geom_torsion_atom_site_label_2
_geom_torsion_atom_site_label_3
_geom_torsion_atom_site_label_4
_geom_torsion
_geom_torsion_site_symmetry_1
_geom_torsion_site_symmetry_2
_geom_torsion_site_symmetry_3
_geom_torsion_site_symmetry_4
_geom_torsion_publ_flag
N5 Ru N1 C1 -0.5(4) . . . . ?
N3 Ru N1 C1 173.0(5) . . . . ?
C11 Ru N1 C1 -176.8(4) . . . . ?
N2 Ru N1 C1 97.0(4) . . . . ?
N4 Ru N1 C1 -92.7(4) . . . . ?
N5 Ru N1 C5 -176.4(3) . . . . ?
N3 Ru N1 C5 -2.9(8) . . . . ?
C11 Ru N1 C5 7.3(3) . . . . ?
N2 Ru N1 C5 -78.8(3) . . . . ?
N4 Ru N1 C5 91.4(3) . . . . ?
N5 Ru N2 C12 77.5(4) . . . . ?
N3 Ru N2 C12 177.2(4) . . . . ?
C11 Ru N2 C12 -94.1(4) . . . . ?
N4 Ru N2 C12 -169.7(4) . . . . ?
N1 Ru N2 C12 -16.1(4) . . . . ?
N5 Ru N2 C16 -96.0(3) . . . . ?
N3 Ru N2 C16 3.7(3) . . . . ?
C11 Ru N2 C16 92.4(3) . . . . ?
N4 Ru N2 C16 16.8(5) . . . . ?
N1 Ru N2 C16 170.4(3) . . . . ?
N5 Ru N3 C17 95.3(3) . . . . ?
C11 Ru N3 C17 -88.1(3) . . . . ?
N2 Ru N3 C17 0.0(3) . . . . ?
N4 Ru N3 C17 -175.1(3) . . . . ?
N1 Ru N3 C17 -78.1(7) . . . . ?
N5 Ru N3 C21 -90.8(3) . . . . ?
C11 Ru N3 C21 85.8(3) . . . . ?
N2 Ru N3 C21 173.9(3) . . . . ?
N4 Ru N3 C21 -1.2(3) . . . . ?
N1 Ru N3 C21 95.8(6) . . . . ?
N5 Ru N4 C26 -75.9(4) . . . . ?
N3 Ru N4 C26 -176.6(4) . . . . ?
C11 Ru N4 C26 94.5(4) . . . . ?
N2 Ru N4 C26 170.3(3) . . . . ?
N1 Ru N4 C26 17.1(4) . . . . ?
N5 Ru N4 C22 100.1(3) . . . . ?
N3 Ru N4 C22 -0.6(3) . . . . ?
C11 Ru N4 C22 -89.5(3) . . . . ?
N2 Ru N4 C22 -13.7(5) . . . . ?
N1 Ru N4 C22 -166.9(3) . . . . ?
N3 Ru N5 O1 143.1(17) . . . . ?
C11 Ru N5 O1 -16(2) . . . . ?
N2 Ru N5 O1 -136.1(17) . . . . ?
N4 Ru N5 O1 63.9(17) . . . . ?
N1 Ru N5 O1 -38.4(17) . . . . ?
C5 N1 C1 C2 -0.6(7) . . . . ?
Ru N1 C1 C2 -176.4(4) . . . . ?
N1 C1 C2 C3 0.8(8) . . . . ?
C1 C2 C3 C4 -0.7(8) . . . . ?
C2 C3 C4 C5 0.4(8) . . . . ?
C1 N1 C5 C4 0.2(6) . . . . ?
Ru N1 C5 C4 176.4(3) . . . . ?
C1 N1 C5 C6 178.4(4) . . . . ?
Ru N1 C5 C6 -5.4(5) . . . . ?
C3 C4 C5 N1 -0.2(7) . . . . ?
C3 C4 C5 C6 -178.1(4) . . . . ?
N1 C5 C6 C7 -179.4(4) . . . . ?
C4 C5 C6 C7 -1.4(7) . . . . ?
N1 C5 C6 C11 -1.4(5) . . . . ?
C4 C5 C6 C11 176.6(4) . . . . ?
C11 C6 C7 C8 -2.4(7) . . . . ?
C5 C6 C7 C8 175.6(5) . . . . ?
C6 C7 C8 C9 -1.0(8) . . . . ?
C7 C8 C9 C10 3.0(8) . . . . ?
C8 C9 C10 C11 -1.5(7) . . . . ?
C9 C10 C11 C6 -1.8(6) . . . . ?
C9 C10 C11 Ru 176.1(3) . . . . ?
C7 C6 C11 C10 3.8(6) . . . . ?
C5 C6 C11 C10 -174.3(4) . . . . ?
C7 C6 C11 Ru -174.5(3) . . . . ?
C5 C6 C11 Ru 7.5(5) . . . . ?
N5 Ru C11 C10 151.7(8) . . . . ?
N3 Ru C11 C10 -8.1(4) . . . . ?
N2 Ru C11 C10 -87.7(4) . . . . ?
N4 Ru C11 C10 71.1(4) . . . . ?
N1 Ru C11 C10 174.3(4) . . . . ?
N5 Ru C11 C6 -30.3(11) . . . . ?
N3 Ru C11 C6 169.9(3) . . . . ?
N2 Ru C11 C6 90.3(3) . . . . ?
N4 Ru C11 C6 -110.9(3) . . . . ?
N1 Ru C11 C6 -7.7(3) . . . . ?
C16 N2 C12 C13 1.4(7) . . . . ?
Ru N2 C12 C13 -171.6(4) . . . . ?
N2 C12 C13 C14 -0.1(8) . . . . ?
C12 C13 C14 C15 -1.5(8) . . . . ?
C13 C14 C15 C16 1.8(8) . . . . ?
C12 N2 C16 C15 -1.1(6) . . . . ?
Ru N2 C16 C15 173.0(4) . . . . ?
C12 N2 C16 C17 179.3(4) . . . . ?
Ru N2 C16 C17 -6.7(5) . . . . ?
C14 C15 C16 N2 -0.5(7) . . . . ?
C14 C15 C16 C17 179.1(5) . . . . ?
C21 N3 C17 C18 0.9(6) . . . . ?
Ru N3 C17 C18 174.6(3) . . . . ?
C21 N3 C17 C16 -177.2(4) . . . . ?
Ru N3 C17 C16 -3.5(5) . . . . ?
N2 C16 C17 N3 6.7(6) . . . . ?
C15 C16 C17 N3 -172.9(4) . . . . ?
N2 C16 C17 C18 -171.1(4) . . . . ?
C15 C16 C17 C18 9.2(8) . . . . ?
N3 C17 C18 C19 0.4(7) . . . . ?
C16 C17 C18 C19 178.1(5) . . . . ?
C17 C18 C19 C20 -0.8(8) . . . . ?
C18 C19 C20 C21 0.0(8) . . . . ?
C17 N3 C21 C20 -1.7(6) . . . . ?
Ru N3 C21 C20 -175.4(3) . . . . ?
C17 N3 C21 C22 176.4(4) . . . . ?
Ru N3 C21 C22 2.7(5) . . . . ?
C19 C20 C21 N3 1.3(7) . . . . ?
C19 C20 C21 C22 -176.6(4) . . . . ?
C26 N4 C22 C23 -2.8(7) . . . . ?
Ru N4 C22 C23 -179.1(4) . . . . ?
C26 N4 C22 C21 178.5(4) . . . . ?
Ru N4 C22 C21 2.2(5) . . . . ?
N3 C21 C22 N4 -3.2(6) . . . . ?
C20 C21 C22 N4 174.8(4) . . . . ?
N3 C21 C22 C23 178.2(4) . . . . ?
C20 C21 C22 C23 -3.9(8) . . . . ?
N4 C22 C23 C24 2.0(8) . . . . ?
C21 C22 C23 C24 -179.4(5) . . . . ?
C22 C23 C24 C25 -1.1(9) . . . . ?
C23 C24 C25 C26 1.0(9) . . . . ?
C22 N4 C26 C25 2.7(7) . . . . ?
Ru N4 C26 C25 178.4(4) . . . . ?
C24 C25 C26 N4 -1.8(8) . . . . ?
